data_4510514
loop_
_publ_author_name
'Phukan, Nithi'
'Baruah, Jubaraj B.'

_publ_section_title
;
 Polymorphs of 1-(5-Methylthiazol-2-yl)-3-phenylthiourea and Various
 Anion-Assisted Assemblies of Two Positional Isomers
;
_journal_issue 5
_journal_name_full 'Crystal Growth &amp; Design'
_journal_page_first 2640
_journal_paper_doi 10.1021/cg5003379
_journal_volume 14
_journal_year 2014
_chemical_formula_sum 'C11 H13 N4 O3.5 S2'
_chemical_formula_weight 321.39
_chemical_name_systematic
; 
 ? 
;
_space_group_IT_number 2
_symmetry_cell_setting triclinic
_symmetry_space_group_name_Hall '-P 1'
_symmetry_space_group_name_H-M 'P -1'
_atom_sites_solution_hydrogens geom
_atom_sites_solution_primary direct
_atom_sites_solution_secondary difmap
_audit_creation_method SHELXL-97
_cell_angle_alpha 108.804(9)
_cell_angle_beta 96.519(11)
_cell_angle_gamma 91.481(8)
_cell_formula_units_Z 4
_cell_length_a 10.551(3)
_cell_length_b 10.6973(19)
_cell_length_c 13.648(3)
_cell_measurement_temperature 296(2)
_cell_volume 1445.6(6)
_computing_structure_refinement 'SHELXL-97 (Sheldrick, 1997)'
_computing_structure_solution 'SHELXS-97 (Sheldrick, 1990)'
_diffrn_ambient_temperature 296(2)
_diffrn_measured_fraction_theta_full 0.982
_diffrn_measured_fraction_theta_max 0.982
_diffrn_radiation_monochromator graphite
_diffrn_radiation_source 'fine-focus sealed tube'
_diffrn_radiation_type MoK\a
_diffrn_radiation_wavelength 0.71073
_diffrn_reflns_av_R_equivalents 0.0316
_diffrn_reflns_av_sigmaI/netI 0.0426
_diffrn_reflns_limit_h_max 10
_diffrn_reflns_limit_h_min -12
_diffrn_reflns_limit_k_max 12
_diffrn_reflns_limit_k_min -12
_diffrn_reflns_limit_l_max 16
_diffrn_reflns_limit_l_min -16
_diffrn_reflns_number 14516
_diffrn_reflns_theta_full 25.25
_diffrn_reflns_theta_max 25.25
_diffrn_reflns_theta_min 1.59
_exptl_absorpt_coefficient_mu 0.385
_exptl_absorpt_correction_T_max .955
_exptl_absorpt_correction_T_min .895
_exptl_absorpt_correction_type multi-scan
_exptl_absorpt_process_details multi-scan
_exptl_crystal_colour colorless
_exptl_crystal_density_diffrn 1.477
_exptl_crystal_density_method 'not measured'
_exptl_crystal_description block
_exptl_crystal_F_000 668
_exptl_crystal_size_max .32
_exptl_crystal_size_mid .24
_exptl_crystal_size_min .12
_refine_diff_density_max 0.205
_refine_diff_density_min -0.205
_refine_diff_density_rms 0.043
_refine_ls_extinction_method none
_refine_ls_goodness_of_fit_ref 1.053
_refine_ls_hydrogen_treatment mixed
_refine_ls_matrix_type full
_refine_ls_number_parameters 452
_refine_ls_number_reflns 5155
_refine_ls_number_restraints 0
_refine_ls_restrained_S_all 1.053
_refine_ls_R_factor_all 0.0763
_refine_ls_R_factor_gt 0.0459
_refine_ls_shift/su_max 0.001
_refine_ls_shift/su_mean 0.000
_refine_ls_structure_factor_coef Fsqd
_refine_ls_weighting_details 'calc w=1/[\s^2^(Fo^2^)+(0.0010P)^2^+1.0200P] where P=(Fo^2^+2Fc^2^)/3'
_refine_ls_weighting_scheme calc
_refine_ls_wR_factor_gt 0.0710
_refine_ls_wR_factor_ref 0.0789
_reflns_number_gt 3214
_reflns_number_total 5155
_reflns_threshold_expression >2sigma(I)
_cod_data_source_file 3a.cif
_cod_data_source_block 3a
_cod_depositor_comments
;
The following automatic conversions were performed:

'_symmetry_cell_setting' value 'Triclinic' changed to 'triclinic'
according to
/usr/data/users/saulius/crontab/automatic-downloads/rss-feeds/ACS/lib/dictionaries/cif_core.dic
dictionary named 'cif_core.dic' version 2.4.2 from 2011-04-26.

Automatic conversion script
Id: cif_fix_values 2281 2013-09-26 08:29:07Z andrius 

 Adding full bibliography for 4510508--4510523.cif.
;
_cod_original_cell_volume 1445.6(5)
_cod_original_sg_symbol_H-M 'P-1   '
_cod_database_code 4510514

loop_
_symmetry_equiv_pos_as_xyz
'x, y, z'
'-x, -y, -z'

loop_
_atom_site_label
_atom_site_type_symbol
_atom_site_fract_x
_atom_site_fract_y
_atom_site_fract_z
_atom_site_U_iso_or_equiv
_atom_site_adp_type
_atom_site_occupancy
_atom_site_symmetry_multiplicity
_atom_site_calc_flag
_atom_site_refinement_flags
S3 S 0.96510(8) 0.87037(7) 0.24546(7) 0.0602(2) Uani 1 1 d .
S4 S 0.77763(8) 0.63433(8) 0.17055(7) 0.0673(3) Uani 1 1 d .
S1 S 1.16554(9) 0.55220(8) 0.09899(6) 0.0658(3) Uani 1 1 d .
S2 S 1.02211(9) 0.29176(9) 0.04584(6) 0.0698(3) Uani 1 1 d .
C5 C 0.9851(3) 0.3507(3) 0.1656(2) 0.0485(7) Uani 1 1 d .
C6 C 0.8117(3) 0.1860(3) 0.1620(2) 0.0481(7) Uani 1 1 d .
C11 C 0.6962(4) 0.1878(3) 0.1992(3) 0.0705(11) Uani 1 1 d .
C7 C 0.8415(4) 0.0726(3) 0.0881(3) 0.0684(10) Uani 1 1 d .
C9 C 0.6403(4) -0.0333(4) 0.0886(3) 0.0828(12) Uani 1 1 d .
C8 C 0.7543(4) -0.0362(3) 0.0520(3) 0.0805(12) Uani 1 1 d .
C10 C 0.6110(4) 0.0776(4) 0.1636(3) 0.0888(13) Uani 1 1 d .
N3 N 0.8958(2) 0.3016(2) 0.2074(2) 0.0531(7) Uani 1 1 d .
N2 N 1.0488(3) 0.4652(2) 0.2375(2) 0.0519(7) Uani 1 1 d .
N1 N 1.1941(3) 0.6494(3) 0.2937(2) 0.0563(7) Uani 1 1 d .
C3 C 1.2704(3) 0.7311(3) 0.2610(3) 0.0618(10) Uani 1 1 d .
C2 C 1.2665(3) 0.6949(3) 0.1588(3) 0.0646(9) Uani 1 1 d .
C1 C 1.3397(4) 0.7558(4) 0.0955(3) 0.0969(13) Uani 1 1 d .
H1A H 1.4021 0.8219 0.1412 0.145 Uiso 1 1 calc R
H1B H 1.2817 0.7960 0.0570 0.145 Uiso 1 1 calc R
H1C H 1.3819 0.6884 0.0478 0.145 Uiso 1 1 calc R
N8 N 0.4247(3) 0.0814(3) 0.4396(2) 0.0614(7) Uani 1 1 d .
C19 C 0.4228(4) 0.3682(4) 0.1360(4) 0.0822(12) Uani 1 1 d .
N7 N 0.8697(3) 0.5519(3) 0.4593(2) 0.0632(7) Uani 1 1 d .
C17 C 0.5434(3) 0.5419(3) 0.2737(3) 0.0524(8) Uani 1 1 d .
C18 C 0.5064(3) 0.4807(3) 0.1687(3) 0.0697(10) Uani 1 1 d .
C22 C 0.4980(3) 0.4908(3) 0.3444(3) 0.0624(9) Uani 1 1 d .
C20 C 0.3791(4) 0.3172(4) 0.2060(4) 0.0833(12) Uani 1 1 d .
C21 C 0.4155(4) 0.3777(4) 0.3099(4) 0.0758(11) Uani 1 1 d .
C16 C 0.7130(3) 0.7107(3) 0.2769(2) 0.0486(8) Uani 1 1 d .
C15 C 0.8533(3) 0.9138(3) 0.3292(2) 0.0479(7) Uani 1 1 d .
C14 C 0.9811(3) 1.1036(3) 0.3719(3) 0.0636(10) Uani 1 1 d .
C13 C 1.0419(3) 1.0296(3) 0.2979(3) 0.0580(8) Uani 1 1 d .
C12 C 1.1546(3) 1.0670(3) 0.2538(3) 0.0799(11) Uani 1 1 d .
H12A H 1.1793 1.1593 0.2879 0.120 Uiso 1 1 calc R
H12B H 1.1326 1.0505 0.1804 0.120 Uiso 1 1 calc R
H12C H 1.2245 1.0153 0.2649 0.120 Uiso 1 1 calc R
N6 N 0.6184(3) 0.6642(2) 0.3155(2) 0.0561(7) Uani 1 1 d .
N5 N 0.7548(2) 0.8387(2) 0.3400(2) 0.0538(7) Uani 1 1 d .
N4 N 0.8760(3) 1.0389(3) 0.3900(2) 0.0609(8) Uani 1 1 d .
C4 C 1.1318(3) 0.5494(3) 0.2171(2) 0.0479(7) Uani 1 1 d .
O4 O 0.4752(2) 0.1935(2) 0.49506(17) 0.0717(7) Uani 1 1 d .
O6 O 0.4695(2) 0.0188(2) 0.36081(18) 0.0865(8) Uani 1 1 d .
O5 O 0.3293(2) 0.0353(2) 0.46638(16) 0.0746(7) Uani 1 1 d .
O1 O 0.9512(2) 0.6080(2) 0.42613(17) 0.0768(7) Uani 1 1 d .
O3 O 0.8246(2) 0.4378(2) 0.40498(16) 0.0753(7) Uani 1 1 d .
O2 O 0.8330(3) 0.6045(3) 0.5439(2) 0.1101(10) Uani 1 1 d .
O7 O 0.7374(3) 0.2540(3) 0.4929(2) 0.0660(7) Uani 1 1 d .
H10P H 0.749(3) 0.307(3) 0.470(2) 0.060(13) Uiso 1 1 d .
H11 H 0.675(3) 0.263(3) 0.249(2) 0.062(9) Uiso 1 1 d .
H8 H 0.778(3) -0.111(3) 0.001(2) 0.085(11) Uiso 1 1 d .
H7 H 0.919(3) 0.069(3) 0.062(2) 0.070(10) Uiso 1 1 d .
H10 H 0.532(3) 0.082(3) 0.192(3) 0.106(14) Uiso 1 1 d .
H9 H 0.586(3) -0.107(3) 0.070(3) 0.095(12) Uiso 1 1 d .
H3A H 1.313(3) 0.797(3) 0.310(2) 0.063(10) Uiso 1 1 d .
H3 H 0.882(2) 0.348(3) 0.268(2) 0.048(9) Uiso 1 1 d .
H1 H 1.194(3) 0.659(3) 0.359(2) 0.050(9) Uiso 1 1 d .
H2 H 1.026(3) 0.492(3) 0.296(2) 0.053(10) Uiso 1 1 d .
H22 H 0.528(2) 0.530(2) 0.416(2) 0.051(9) Uiso 1 1 d .
H18 H 0.536(3) 0.515(3) 0.118(2) 0.077(11) Uiso 1 1 d .
H21 H 0.390(3) 0.346(3) 0.357(3) 0.082(12) Uiso 1 1 d .
H19 H 0.393(3) 0.333(3) 0.065(3) 0.098(14) Uiso 1 1 d .
H20 H 0.323(3) 0.240(3) 0.187(3) 0.102(13) Uiso 1 1 d .
H6 H 0.600(3) 0.710(3) 0.375(2) 0.061(10) Uiso 1 1 d .
H5 H 0.716(3) 0.874(3) 0.392(2) 0.052(9) Uiso 1 1 d .
H14 H 0.998(3) 1.186(3) 0.412(2) 0.063(10) Uiso 1 1 d .
H9P H 0.661(4) 0.238(5) 0.483(4) 0.16(3) Uiso 1 1 d .
H4 H 0.826(3) 1.075(3) 0.431(2) 0.057(10) Uiso 1 1 d .

loop_
_atom_site_aniso_label
_atom_site_aniso_U_11
_atom_site_aniso_U_22
_atom_site_aniso_U_33
_atom_site_aniso_U_23
_atom_site_aniso_U_13
_atom_site_aniso_U_12
S3 0.0621(6) 0.0499(5) 0.0675(6) 0.0133(4) 0.0240(5) -0.0061(4)
S4 0.0757(6) 0.0517(5) 0.0665(6) 0.0020(4) 0.0298(5) -0.0075(4)
S1 0.0776(6) 0.0665(5) 0.0514(5) 0.0157(4) 0.0162(5) -0.0155(5)
S2 0.0816(7) 0.0691(6) 0.0496(5) 0.0042(4) 0.0202(5) -0.0117(5)
C5 0.052(2) 0.0414(16) 0.0483(19) 0.0092(15) 0.0080(16) 0.0022(15)
C6 0.056(2) 0.0435(17) 0.0429(18) 0.0115(15) 0.0063(16) -0.0009(16)
C11 0.078(3) 0.055(2) 0.065(2) -0.0044(19) 0.026(2) -0.009(2)
C7 0.062(2) 0.053(2) 0.082(3) 0.0053(19) 0.022(2) -0.0023(19)
C9 0.079(3) 0.054(2) 0.102(3) 0.008(2) 0.018(3) -0.020(2)
C8 0.083(3) 0.049(2) 0.088(3) -0.008(2) 0.015(2) -0.005(2)
C10 0.079(3) 0.075(3) 0.093(3) -0.004(2) 0.034(3) -0.021(2)
N3 0.0640(19) 0.0438(15) 0.0452(17) 0.0036(14) 0.0166(15) -0.0078(13)
N2 0.0652(19) 0.0479(15) 0.0391(16) 0.0072(14) 0.0155(15) -0.0062(14)
N1 0.0678(19) 0.0520(16) 0.0455(18) 0.0115(15) 0.0089(16) -0.0079(14)
C3 0.061(2) 0.048(2) 0.070(3) 0.013(2) 0.005(2) -0.0086(18)
C2 0.066(2) 0.061(2) 0.068(2) 0.0216(19) 0.018(2) -0.0085(17)
C1 0.102(3) 0.093(3) 0.103(3) 0.038(2) 0.033(3) -0.024(2)
N8 0.073(2) 0.0591(18) 0.0501(18) 0.0135(16) 0.0133(16) -0.0007(16)
C19 0.081(3) 0.071(3) 0.076(3) 0.003(2) 0.005(3) -0.027(2)
N7 0.0617(19) 0.0613(18) 0.0558(19) 0.0029(16) 0.0139(16) -0.0030(16)
C17 0.052(2) 0.0436(17) 0.060(2) 0.0134(17) 0.0152(17) -0.0043(15)
C18 0.078(3) 0.067(2) 0.061(3) 0.017(2) 0.013(2) -0.016(2)
C22 0.067(2) 0.053(2) 0.062(3) 0.0103(19) 0.020(2) -0.0103(18)
C20 0.076(3) 0.060(2) 0.105(4) 0.014(3) 0.022(3) -0.024(2)
C21 0.081(3) 0.059(2) 0.090(3) 0.023(2) 0.031(3) -0.011(2)
C16 0.054(2) 0.0386(16) 0.0517(19) 0.0125(15) 0.0101(16) -0.0004(15)
C15 0.0508(19) 0.0404(16) 0.0493(19) 0.0097(15) 0.0087(16) 0.0004(15)
C14 0.063(2) 0.046(2) 0.077(3) 0.016(2) 0.006(2) -0.0148(19)
C13 0.051(2) 0.0526(19) 0.072(2) 0.0243(18) 0.0066(18) -0.0106(16)
C12 0.068(2) 0.081(2) 0.096(3) 0.035(2) 0.018(2) -0.021(2)
N6 0.0662(19) 0.0441(15) 0.0533(18) 0.0055(14) 0.0239(16) -0.0135(14)
N5 0.0583(18) 0.0431(15) 0.0548(18) 0.0042(14) 0.0242(15) -0.0091(14)
N4 0.060(2) 0.0465(16) 0.067(2) 0.0018(15) 0.0225(16) -0.0082(15)
C4 0.0496(19) 0.0473(17) 0.0454(19) 0.0123(16) 0.0100(16) 0.0000(15)
O4 0.0802(17) 0.0531(13) 0.0731(16) 0.0043(12) 0.0271(13) -0.0108(12)
O6 0.1002(19) 0.0851(17) 0.0602(15) -0.0020(14) 0.0345(15) -0.0150(14)
O5 0.0795(17) 0.0745(15) 0.0634(15) 0.0101(12) 0.0262(13) -0.0233(13)
O1 0.0859(17) 0.0655(14) 0.0706(16) 0.0061(12) 0.0291(14) -0.0209(13)
O3 0.0991(18) 0.0601(14) 0.0547(14) 0.0011(12) 0.0189(13) -0.0221(13)
O2 0.117(2) 0.0951(19) 0.0875(19) -0.0268(16) 0.0626(17) -0.0238(16)
O7 0.071(2) 0.0669(17) 0.0623(16) 0.0214(14) 0.0210(14) -0.0066(14)

loop_
_atom_type_symbol
_atom_type_description
_atom_type_scat_dispersion_real
_atom_type_scat_dispersion_imag
_atom_type_scat_source
C C 0.0033 0.0016 'International Tables Vol C Tables 4.2.6.8 and 6.1.1.4'
N N 0.0061 0.0033 'International Tables Vol C Tables 4.2.6.8 and 6.1.1.4'
O O 0.0106 0.0060 'International Tables Vol C Tables 4.2.6.8 and 6.1.1.4'
S S 0.1246 0.1234 'International Tables Vol C Tables 4.2.6.8 and 6.1.1.4'
H H 0.0000 0.0000 'International Tables Vol C Tables 4.2.6.8 and 6.1.1.4'

loop_
_geom_angle_atom_site_label_1
_geom_angle_atom_site_label_2
_geom_angle_atom_site_label_3
_geom_angle
C15 S3 C13 90.93(15)
C4 S1 C2 90.81(16)
N3 C5 N2 111.3(2)
N3 C5 S2 127.6(2)
N2 C5 S2 121.2(2)
C11 C6 C7 118.8(3)
C11 C6 N3 116.7(3)
C7 C6 N3 124.4(3)
C6 C11 C10 120.8(3)
C6 C7 C8 119.7(4)
C8 C9 C10 119.7(4)
C9 C8 C7 121.1(4)
C9 C10 C11 119.9(4)
C5 N3 C6 129.4(3)
C4 N2 C5 126.5(3)
C4 N1 C3 114.4(3)
C2 C3 N1 113.4(3)
C3 C2 C1 128.6(3)
C3 C2 S1 110.3(3)
C1 C2 S1 121.0(3)
O6 N8 O5 120.9(3)
O6 N8 O4 119.8(3)
O5 N8 O4 119.3(3)
C20 C19 C18 121.0(4)
O2 N7 O1 121.7(3)
O2 N7 O3 119.2(3)
O1 N7 O3 119.1(3)
C18 C17 C22 119.7(3)
C18 C17 N6 123.4(3)
C22 C17 N6 116.7(3)
C17 C18 C19 119.1(4)
C17 C22 C21 120.2(4)
C19 C20 C21 119.9(4)
C20 C21 C22 120.0(4)
N6 C16 N5 110.5(2)
N6 C16 S4 127.7(2)
N5 C16 S4 121.8(2)
N4 C15 N5 120.8(3)
N4 C15 S3 110.4(2)
N5 C15 S3 128.7(2)
C13 C14 N4 113.9(3)
C14 C13 C12 128.9(3)
C14 C13 S3 110.0(2)
C12 C13 S3 121.0(3)
C16 N6 C17 129.6(3)
C15 N5 C16 127.2(3)
C15 N4 C14 114.8(3)
N1 C4 N2 120.8(3)
N1 C4 S1 111.0(2)
N2 C4 S1 128.2(2)

loop_
_geom_bond_atom_site_label_1
_geom_bond_atom_site_label_2
_geom_bond_distance
S3 C15 1.705(3)
S3 C13 1.756(3)
S4 C16 1.651(3)
S1 C4 1.699(3)
S1 C2 1.746(3)
S2 C5 1.648(3)
C5 N3 1.334(4)
C5 N2 1.395(3)
C6 C11 1.371(4)
C6 C7 1.375(4)
C6 N3 1.423(3)
C11 C10 1.382(5)
C7 C8 1.383(5)
C9 C8 1.352(5)
C9 C10 1.363(5)
N2 C4 1.354(4)
N1 C4 1.325(3)
N1 C3 1.381(4)
C3 C2 1.318(4)
C2 C1 1.501(4)
N8 O6 1.223(3)
N8 O5 1.250(3)
N8 O4 1.259(3)
C19 C20 1.358(5)
C19 C18 1.391(5)
N7 O2 1.222(3)
N7 O1 1.242(3)
N7 O3 1.254(3)
C17 C18 1.375(4)
C17 C22 1.375(4)
C17 N6 1.424(3)
C22 C21 1.389(5)
C20 C21 1.360(5)
C16 N6 1.336(4)
C16 N5 1.390(3)
C15 N4 1.326(3)
C15 N5 1.347(3)
C14 C13 1.310(4)
C14 N4 1.380(4)
C13 C12 1.493(4)
